data_7240297
loop_
_publ_author_name
'Jiang, Zhenzhen'
'Zhou, Ping'
'Xu, Tingting'
'Fan, Lihui'
'Hu, Simin'
'Chen, Jingxian'
'He, Yabing'

_publ_section_title
;
 Two Co-based MOFs assembled from an amine-functionalized
 pyridinecarboxylate ligand: inorganic acid-directed structural variety
 and gas adsorption properties
;
_journal_name_full CrystEngComm
_journal_paper_doi 10.1039/D0CE00475H
_journal_year 2020
_chemical_formula_moiety '[Co3L(OH)(HCOO)3(DMF)].2DMF.H2O'
_chemical_formula_sum 'C25 H35 Co3 N5 O15'
_chemical_formula_weight 822.37
_space_group_crystal_system hexagonal
_space_group_IT_number 169
_space_group_name_Hall 'P 61'
_space_group_name_H-M_alt 'P 61'
_atom_sites_solution_hydrogens mixed
_audit_creation_method SHELXL-2014/7
_audit_update_record
;
2020-03-26 deposited with the CCDC.	2020-04-13 downloaded from the CCDC.
;
_cell_angle_alpha 90
_cell_angle_beta 90
_cell_angle_gamma 120
_cell_formula_units_Z 6
_cell_length_a 23.8554(5)
_cell_length_b 23.8554(5)
_cell_length_c 11.0075(2)
_cell_measurement_reflns_used 45929
_cell_measurement_temperature 150(2)
_cell_measurement_theta_max 27.5
_cell_measurement_theta_min 2.5
_cell_volume 5424.91(19)
_computing_cell_refinement 'Bruker SMART'
_computing_data_collection 'Bruker SMART'
_computing_data_reduction 'Bruker SAINT'
_computing_molecular_graphics 'Bruker SHELXTL'
_computing_publication_material 'Bruker SHELXTL'
_computing_structure_refinement 'SHELXL-2014/7 (Sheldrick, 2014)'
_computing_structure_solution 'SHELXL-2014/7 (Sheldrick, 2014)'
_diffrn_ambient_temperature 150(2)
_diffrn_measured_fraction_theta_full 0.999
_diffrn_measured_fraction_theta_max 0.999
_diffrn_measurement_device_type 'Bruker D8 VENTURE PHOTON II'
_diffrn_measurement_method 'omega scans'
_diffrn_radiation_type MoK\a
_diffrn_radiation_wavelength 0.71073
_diffrn_reflns_av_R_equivalents 0.0622
_diffrn_reflns_av_unetI/netI 0.0468
_diffrn_reflns_Laue_measured_fraction_full 0.999
_diffrn_reflns_Laue_measured_fraction_max 0.999
_diffrn_reflns_limit_h_max 30
_diffrn_reflns_limit_h_min -28
_diffrn_reflns_limit_k_max 28
_diffrn_reflns_limit_k_min -31
_diffrn_reflns_limit_l_max 13
_diffrn_reflns_limit_l_min -14
_diffrn_reflns_number 45929
_diffrn_reflns_point_group_measured_fraction_full 0.999
_diffrn_reflns_point_group_measured_fraction_max 0.999
_diffrn_reflns_theta_full 25.242
_diffrn_reflns_theta_max 27.515
_diffrn_reflns_theta_min 2.518
_exptl_absorpt_coefficient_mu 1.429
_exptl_absorpt_correction_T_max 0.867
_exptl_absorpt_correction_T_min 0.717
_exptl_absorpt_correction_type empirical
_exptl_crystal_colour red
_exptl_crystal_density_diffrn 1.510
_exptl_crystal_description block
_exptl_crystal_F_000 2526
_exptl_crystal_size_max 0.300
_exptl_crystal_size_mid 0.200
_exptl_crystal_size_min 0.100
_refine_diff_density_max 0.359
_refine_diff_density_min -0.381
_refine_diff_density_rms 0.079
_refine_ls_abs_structure_details
;
 Twinning involves inversion, so Flack parameter cannot be determined
;
_refine_ls_extinction_method none
_refine_ls_goodness_of_fit_ref 1.054
_refine_ls_hydrogen_treatment constr
_refine_ls_matrix_type full
_refine_ls_number_parameters 372
_refine_ls_number_reflns 8245
_refine_ls_number_restraints 274
_refine_ls_restrained_S_all 1.065
_refine_ls_R_factor_all 0.0412
_refine_ls_R_factor_gt 0.0370
_refine_ls_shift/su_max 0.011
_refine_ls_shift/su_mean 0.000
_refine_ls_structure_factor_coef Fsqd
_refine_ls_weighting_details 'w=1/[\s^2^(Fo^2^)+(0.0630P)^2^] where P=(Fo^2^+2Fc^2^)/3'
_refine_ls_weighting_scheme calc
_refine_ls_wR_factor_gt 0.0937
_refine_ls_wR_factor_ref 0.0974
_reflns_Friedel_coverage 0.901
_reflns_Friedel_fraction_full 1.000
_reflns_Friedel_fraction_max 1.000
_reflns_number_gt 7827
_reflns_number_total 8245
_reflns_threshold_expression 'I > 2\s(I)'
_cod_data_source_file d0ce00475h2.cif
_cod_data_source_block ZJNU-17
_cod_original_cell_volume 5424.9(2)
_cod_database_code 7240297
_shelx_shelxl_version_number 2014/7
_shelx_space_group_comment
;
The symmetry employed for this shelxl refinement is uniquely defined
by the following loop, which should always be used as a source of
symmetry information in preference to the above space-group names.
They are only intended as comments.
;
_shelx_estimated_absorpt_t_min 0.674
_shelx_estimated_absorpt_t_max 0.870

loop_
_space_group_symop_operation_xyz
'x, y, z'
'-y, x-y, z+1/3'
'-x+y, -x, z+2/3'
'-x, -y, z+1/2'
'y, -x+y, z+5/6'
'x-y, x, z+1/6'

loop_
_atom_site_label
_atom_site_type_symbol
_atom_site_fract_x
_atom_site_fract_y
_atom_site_fract_z
_atom_site_U_iso_or_equiv
_atom_site_adp_type
_atom_site_occupancy
_atom_site_site_symmetry_order
_atom_site_calc_flag
_atom_site_refinement_flags_posn
_atom_site_refinement_flags_adp
_atom_site_refinement_flags_occupancy
_atom_site_disorder_assembly
_atom_site_disorder_group
Co1 Co 0.36899(4) 0.29338(4) 0.09888(7) 0.01974(18) Uani 1 1 d . . . . .
Co2 Co 0.22773(4) 0.20051(4) 0.18987(7) 0.01626(16) Uani 1 1 d . . . . .
Co3 Co 0.11443(4) 0.25166(4) 0.12399(7) 0.01782(17) Uani 1 1 d . . . . .
O1 O 0.3759(2) 0.2937(2) 0.2841(4) 0.0286(11) Uani 1 1 d . U . . .
O2 O 0.2745(2) 0.2295(2) 0.3532(4) 0.0235(9) Uani 1 1 d . U . . .
O3 O 0.2893(3) 0.2078(2) 0.8229(4) 0.0277(11) Uani 1 1 d . U . . .
O4 O 0.3625(3) 0.2998(3) 0.9188(4) 0.0395(14) Uani 1 1 d . U . . .
O5 O 0.30202(18) 0.19523(18) 0.1021(3) 0.0107(7) Uani 1 1 d . . . . .
O6 O 0.2812(2) 0.2958(2) 0.1266(4) 0.0246(10) Uani 1 1 d . U . . .
O7 O 0.1877(2) 0.1683(2) 0.0179(4) 0.0205(9) Uani 1 1 d . U . . .
O8 O 0.1069(2) 0.1881(2) -0.0117(4) 0.0258(10) Uani 1 1 d . U . . .
O9 O 0.1490(2) 0.2077(2) 0.2509(4) 0.0186(9) Uani 1 1 d . U . . .
O10 O 0.0809(2) 0.1853(2) 0.4087(4) 0.0206(9) Uani 1 1 d . U . . .
O11 O 0.2066(3) 0.3243(3) 0.0839(5) 0.0365(12) Uani 1 1 d . U . . .
N2 N 0.4079(4) 0.5006(4) 0.7435(7) 0.049(2) Uani 1 1 d . U . . .
H2A H 0.4042 0.5300 0.7853 0.058 Uiso 1 1 calc R U . . .
H2B H 0.3772 0.4597 0.7469 0.058 Uiso 1 1 calc R U . . .
C1 C 0.3552(3) 0.3044(4) 0.4885(6) 0.0259(14) Uani 1 1 d . U . . .
C2 C 0.3306(3) 0.2691(3) 0.5942(6) 0.0260(14) Uani 1 1 d . U . . .
H2 H 0.2990 0.2244 0.5916 0.031 Uiso 1 1 calc R U . . .
C3 C 0.3541(3) 0.3020(3) 0.7073(6) 0.0258(14) Uani 1 1 d . U . . .
C4 C 0.3972(4) 0.3677(4) 0.7080(6) 0.0342(16) Uani 1 1 d . U . . .
H4 H 0.4102 0.3893 0.7840 0.041 Uiso 1 1 calc R U . . .
C5 C 0.4225(4) 0.4037(4) 0.6027(6) 0.0317(15) Uani 1 1 d . U . . .
C6 C 0.4011(4) 0.3699(4) 0.4900(6) 0.0311(15) Uani 1 1 d . U . . .
H6 H 0.4183 0.3923 0.4158 0.037 Uiso 1 1 calc R U . . .
C7 C 0.3336(3) 0.2729(3) 0.3656(6) 0.0237(13) Uani 1 1 d . U . . .
C8 C 0.3330(3) 0.2660(3) 0.8259(5) 0.0218(13) Uani 1 1 d . U . . .
C9 C 0.4697(2) 0.47499(15) 0.6009(4) 0.0300(15) Uani 1 1 d G U . . .
C10 C 0.5242(2) 0.49693(17) 0.5279(4) 0.0317(15) Uani 1 1 d G U . . .
H10 H 0.5296 0.4673 0.4786 0.038 Uiso 1 1 calc R U . . .
C11 C 0.57081(18) 0.56225(19) 0.5268(4) 0.0327(15) Uani 1 1 d G U . . .
H11 H 0.6081 0.5772 0.4769 0.039 Uiso 1 1 calc R U . . .
N1 N 0.56289(19) 0.60565(14) 0.5989(4) 0.0289(13) Uani 1 1 d G U . . .
C12 C 0.5084(2) 0.58371(18) 0.6720(4) 0.0371(18) Uani 1 1 d G U . . .
H12 H 0.5029 0.6134 0.7212 0.044 Uiso 1 1 calc R U . . .
C13 C 0.46176(19) 0.5184(2) 0.6730(4) 0.0348(17) Uani 1 1 d G U . . .
C14 C 0.2626(4) 0.3334(4) 0.0861(7) 0.0344(16) Uani 1 1 d . U . . .
H14 H 0.2954 0.3733 0.0535 0.041 Uiso 1 1 calc R U . . .
C15 C 0.1411(3) 0.1646(3) -0.0403(6) 0.0230(13) Uani 1 1 d . U . . .
H15 H 0.1307 0.1413 -0.1146 0.028 Uiso 1 1 calc R U . . .
C16 C 0.1261(3) 0.1848(3) 0.3564(6) 0.0212(12) Uani 1 1 d . U . . .
H16 H 0.1465 0.1652 0.3990 0.025 Uiso 1 1 calc R U . . .
C1_1 C 0.3381(6) 0.1078(7) 0.6103(11) 0.076(3) Uani 1 1 d D U . . .
H1_1 H 0.3168 0.1016 0.6861 0.091 Uiso 1 1 calc R U . . .
O1_1 O 0.3941(5) 0.1171(6) 0.6072(12) 0.109(4) Uani 1 1 d D U . . .
N1_1 N 0.3082(4) 0.1065(5) 0.5089(8) 0.060(2) Uani 1 1 d D U . . .
C2_1 C 0.2405(5) 0.0903(5) 0.5175(9) 0.055(2) Uani 1 1 d D U . . .
H2A_1 H 0.2306 0.1113 0.4511 0.083 Uiso 1 1 calc R U . . .
H2B_1 H 0.2333 0.1055 0.5956 0.083 Uiso 1 1 calc R U . . .
H2C_1 H 0.2123 0.0433 0.5117 0.083 Uiso 1 1 calc R U . . .
C3_1 C 0.3326(8) 0.1073(7) 0.3901(12) 0.085(4) Uani 1 1 d D U . . .
H3A_1 H 0.3211 0.1324 0.3355 0.128 Uiso 1 1 calc R U . . .
H3B_1 H 0.3137 0.0629 0.3598 0.128 Uiso 1 1 calc R U . . .
H3C_1 H 0.3798 0.1272 0.3935 0.128 Uiso 1 1 calc R U . . .
C1_2 C 0.4350(7) 0.2166(7) 0.1032(17) 0.106(4) Uani 1 1 d D U . . .
H1_2 H 0.3908 0.1843 0.0929 0.127 Uiso 1 1 calc R U . . .
O1_2 O 0.4465(3) 0.2737(4) 0.0859(8) 0.068(2) Uani 1 1 d D U . . .
N1_2 N 0.4737(7) 0.1933(7) 0.1333(19) 0.141(5) Uani 1 1 d D U . . .
C2_2 C 0.4641(9) 0.1288(8) 0.162(2) 0.139(7) Uani 1 1 d D U . . .
H2A_2 H 0.5054 0.1298 0.1721 0.208 Uiso 1 1 d R U . . .
H2B_2 H 0.4399 0.0998 0.0946 0.208 Uiso 1 1 d R U . . .
H2C_2 H 0.4387 0.1131 0.2368 0.208 Uiso 1 1 d R U . . .
C3_2 C 0.5380(10) 0.2374(11) 0.179(3) 0.225(11) Uani 1 1 d D U . . .
H3A_2 H 0.5488 0.2212 0.2524 0.337 Uiso 1 1 d R U . . .
H3B_2 H 0.5414 0.2792 0.1972 0.337 Uiso 1 1 d R U . . .
H3C_2 H 0.5681 0.2427 0.1140 0.337 Uiso 1 1 d R U . . .

loop_
_atom_site_aniso_label
_atom_site_aniso_U_11
_atom_site_aniso_U_22
_atom_site_aniso_U_33
_atom_site_aniso_U_23
_atom_site_aniso_U_13
_atom_site_aniso_U_12
Co1 0.0181(4) 0.0207(4) 0.0120(4) -0.0006(3) -0.0001(3) 0.0034(3)
Co2 0.0181(4) 0.0170(4) 0.0118(3) -0.0005(3) 0.0007(3) 0.0074(3)
Co3 0.0219(4) 0.0212(4) 0.0123(3) 0.0013(3) 0.0018(3) 0.0123(4)
O1 0.029(2) 0.032(3) 0.013(2) -0.0009(18) -0.0037(18) 0.008(2)
O2 0.022(2) 0.025(2) 0.015(2) 0.0005(17) 0.0001(16) 0.0056(19)
O3 0.036(3) 0.020(2) 0.013(2) 0.0014(16) -0.0008(18) 0.004(2)
O4 0.045(3) 0.027(3) 0.014(2) -0.0025(19) -0.001(2) -0.006(2)
O5 0.0116(18) 0.0107(17) 0.0074(16) -0.0012(13) 0.0009(13) 0.0039(15)
O6 0.023(2) 0.018(2) 0.027(2) 0.0062(17) 0.0054(18) 0.0059(19)
O7 0.021(2) 0.029(2) 0.0156(19) -0.0061(17) -0.0017(17) 0.0154(19)
O8 0.033(3) 0.042(3) 0.015(2) -0.0093(17) -0.0076(17) 0.028(2)
O9 0.023(2) 0.021(2) 0.0129(19) 0.0008(16) 0.0016(15) 0.0120(19)
O10 0.025(2) 0.030(2) 0.0131(18) 0.0049(16) 0.0067(16) 0.018(2)
O11 0.029(3) 0.031(3) 0.050(3) 0.015(2) 0.011(2) 0.015(2)
N2 0.036(4) 0.042(4) 0.051(4) 0.006(3) 0.017(3) 0.007(3)
C1 0.027(3) 0.027(3) 0.018(3) -0.005(2) -0.003(2) 0.009(3)
C2 0.031(3) 0.023(3) 0.015(3) -0.001(2) 0.000(2) 0.007(3)
C3 0.028(3) 0.026(3) 0.014(3) -0.003(2) 0.002(2) 0.007(3)
C4 0.035(4) 0.029(4) 0.018(3) -0.001(3) -0.003(3) 0.001(3)
C5 0.031(3) 0.031(3) 0.017(3) 0.005(3) -0.001(3) 0.004(3)
C6 0.029(3) 0.034(4) 0.019(3) 0.002(3) 0.000(2) 0.008(3)
C7 0.031(3) 0.019(3) 0.015(3) -0.001(2) -0.004(2) 0.008(2)
C8 0.025(3) 0.021(3) 0.013(3) 0.001(2) 0.001(2) 0.007(2)
C9 0.035(3) 0.026(3) 0.016(3) -0.001(2) -0.001(3) 0.006(3)
C10 0.039(4) 0.029(3) 0.019(3) 0.000(3) -0.002(3) 0.011(3)
C11 0.032(4) 0.028(3) 0.028(3) -0.001(3) 0.002(3) 0.008(3)
N1 0.028(3) 0.025(3) 0.015(2) -0.002(2) -0.001(2) -0.001(2)
C12 0.031(4) 0.033(4) 0.023(3) -0.003(3) 0.003(3) -0.002(3)
C13 0.033(4) 0.032(4) 0.024(3) 0.002(3) 0.004(3) 0.004(3)
C14 0.026(3) 0.026(3) 0.047(4) 0.018(3) 0.014(3) 0.010(3)
C15 0.031(3) 0.027(3) 0.018(3) -0.011(2) -0.007(2) 0.019(3)
C16 0.025(3) 0.025(3) 0.018(3) 0.005(2) 0.002(2) 0.015(3)
C1_1 0.079(6) 0.106(8) 0.071(6) -0.030(5) -0.019(5) 0.068(6)
O1_1 0.089(6) 0.144(9) 0.137(9) -0.051(8) -0.030(6) 0.091(7)
N1_1 0.071(5) 0.072(5) 0.055(4) -0.014(4) -0.005(4) 0.050(4)
C2_1 0.070(6) 0.055(6) 0.043(5) 0.003(4) -0.002(4) 0.033(5)
C3_1 0.102(9) 0.079(8) 0.084(7) -0.002(6) 0.029(6) 0.052(8)
C1_2 0.064(6) 0.092(7) 0.167(10) -0.021(7) 0.003(7) 0.043(6)
O1_2 0.035(4) 0.067(4) 0.105(6) -0.027(4) -0.001(4) 0.029(3)
N1_2 0.090(7) 0.117(8) 0.225(12) 0.004(9) 0.008(8) 0.059(7)
C2_2 0.116(13) 0.117(11) 0.199(18) 0.007(11) 0.035(12) 0.071(10)
C3_2 0.127(12) 0.186(17) 0.32(2) -0.016(17) -0.040(14) 0.050(12)

loop_
_atom_type_symbol
_atom_type_description
_atom_type_scat_dispersion_real
_atom_type_scat_dispersion_imag
_atom_type_scat_source
C C 0.0033 0.0016 'International Tables Vol C Tables 4.2.6.8 and 6.1.1.4'
H H 0.0000 0.0000 'International Tables Vol C Tables 4.2.6.8 and 6.1.1.4'
N N 0.0061 0.0033 'International Tables Vol C Tables 4.2.6.8 and 6.1.1.4'
O O 0.0106 0.0060 'International Tables Vol C Tables 4.2.6.8 and 6.1.1.4'
Co Co 0.3494 0.9721 'International Tables Vol C Tables 4.2.6.8 and 6.1.1.4'

loop_
_geom_angle_atom_site_label_1
_geom_angle_atom_site_label_2
_geom_angle_atom_site_label_3
_geom_angle
_geom_angle_site_symmetry_1
_geom_angle_site_symmetry_3
_geom_angle_publ_flag
O4 Co1 O1 175.5(2) 1_554 . ?
O4 Co1 O5 93.31(18) 1_554 . ?
O1 Co1 O5 90.15(18) . . ?
O4 Co1 O1_2 93.4(3) 1_554 . ?
O1 Co1 O1_2 89.5(3) . . ?
O5 Co1 O1_2 90.9(2) . . ?
O4 Co1 N1 87.6(3) 1_554 4_664 ?
O1 Co1 N1 88.9(2) . 4_664 ?
O5 Co1 N1 178.9(4) . 4_664 ?
O1_2 Co1 N1 89.6(6) . 4_664 ?
O4 Co1 O6 91.4(2) 1_554 . ?
O1 Co1 O6 86.3(2) . . ?
O5 Co1 O6 79.41(16) . . ?
O1_2 Co1 O6 169.4(3) . . ?
N1 Co1 O6 100.0(6) 4_664 . ?
O2 Co2 O10 90.69(18) . 5_554 ?
O2 Co2 O5 95.26(17) . . ?
O10 Co2 O5 91.22(17) 5_554 . ?
O2 Co2 O9 92.89(18) . . ?
O10 Co2 O9 92.30(18) 5_554 . ?
O5 Co2 O9 171.07(16) . . ?
O2 Co2 O7 173.74(18) . . ?
O10 Co2 O7 87.95(17) 5_554 . ?
O5 Co2 O7 78.66(16) . . ?
O9 Co2 O7 93.26(17) . . ?
O2 Co2 O6 89.55(19) . . ?
O10 Co2 O6 171.73(19) 5_554 . ?
O5 Co2 O6 80.53(16) . . ?
O9 Co2 O6 95.94(18) . . ?
O7 Co2 O6 90.93(19) . . ?
O11 Co3 O5 92.5(2) . 6 ?
O11 Co3 O8 97.3(2) . . ?
O5 Co3 O8 170.12(18) 6 . ?
O11 Co3 O3 87.6(2) . 6_554 ?
O5 Co3 O3 97.84(16) 6 6_554 ?
O8 Co3 O3 83.69(18) . 6_554 ?
O11 Co3 O7 170.9(2) . 6 ?
O5 Co3 O7 78.52(16) 6 6 ?
O8 Co3 O7 91.69(19) . 6 ?
O3 Co3 O7 92.1(2) 6_554 6 ?
O11 Co3 O9 92.3(2) . . ?
O5 Co3 O9 87.08(16) 6 . ?
O8 Co3 O9 91.43(17) . . ?
O3 Co3 O9 175.08(17) 6_554 . ?
O7 Co3 O9 88.73(18) 6 . ?
C7 O1 Co1 131.7(4) . . ?
C7 O2 Co2 124.3(4) . . ?
C8 O3 Co3 131.5(4) . 5 ?
C8 O4 Co1 141.9(5) . 1_556 ?
Co3 O5 Co1 127.40(18) 5_554 . ?
Co3 O5 Co2 99.90(16) 5_554 . ?
Co1 O5 Co2 97.96(16) . . ?
C14 O6 Co2 130.4(5) . . ?
C14 O6 Co1 131.5(4) . . ?
Co2 O6 Co1 95.29(19) . . ?
C15 O7 Co2 136.0(4) . . ?
C15 O7 Co3 126.1(4) . 5_554 ?
Co2 O7 Co3 97.87(18) . 5_554 ?
C15 O8 Co3 132.7(4) . . ?
C16 O9 Co2 117.8(4) . . ?
C16 O9 Co3 127.7(4) . . ?
Co2 O9 Co3 114.46(19) . . ?
C16 O10 Co2 129.4(4) . 6 ?
C14 O11 Co3 138.4(5) . . ?
C13 N2 H2A 120.0 . . ?
C13 N2 H2B 120.0 . . ?
H2A N2 H2B 120.0 . . ?
C2 C1 C6 122.0(6) . . ?
C2 C1 C7 121.0(6) . . ?
C6 C1 C7 116.9(6) . . ?
C1 C2 C3 118.0(6) . . ?
C1 C2 H2 121.0 . . ?
C3 C2 H2 121.0 . . ?
C4 C3 C2 119.6(6) . . ?
C4 C3 C8 119.3(6) . . ?
C2 C3 C8 121.1(6) . . ?
C3 C4 C5 123.0(6) . . ?
C3 C4 H4 118.5 . . ?
C5 C4 H4 118.5 . . ?
C4 C5 C6 117.0(6) . . ?
C4 C5 C9 124.1(6) . . ?
C6 C5 C9 118.9(6) . . ?
C1 C6 C5 120.3(6) . . ?
C1 C6 H6 119.9 . . ?
C5 C6 H6 119.9 . . ?
O1 C7 O2 126.3(6) . . ?
O1 C7 C1 115.9(6) . . ?
O2 C7 C1 117.7(6) . . ?
O3 C8 O4 127.7(6) . . ?
O3 C8 C3 117.7(5) . . ?
O4 C8 C3 114.5(6) . . ?
C10 C9 C13 120.0 . . ?
C10 C9 C5 117.8(4) . . ?
C13 C9 C5 122.2(4) . . ?
C11 C10 C9 120.0 . . ?
C11 C10 H10 120.0 . . ?
C9 C10 H10 120.0 . . ?
C10 C11 N1 120.0 . . ?
C10 C11 H11 120.0 . . ?
N1 C11 H11 120.0 . . ?
C12 N1 C11 120.0 . . ?
C12 N1 Co1 117.9(2) . 4_665 ?
C11 N1 Co1 122.1(2) . 4_665 ?
C13 C12 N1 120.0 . . ?
C13 C12 H12 120.0 . . ?
N1 C12 H12 120.0 . . ?
N2 C13 C12 116.8(5) . . ?
N2 C13 C9 123.1(5) . . ?
C12 C13 C9 120.0 . . ?
O11 C14 O6 127.7(7) . . ?
O11 C14 H14 116.2 . . ?
O6 C14 H14 116.2 . . ?
O8 C15 O7 127.1(6) . . ?
O8 C15 H15 116.5 . . ?
O7 C15 H15 116.5 . . ?
O10 C16 O9 127.5(6) . . ?
O10 C16 H16 116.2 . . ?
O9 C16 H16 116.2 . . ?
O1_1 C1_1 N1_1 120.2(12) . . ?
O1_1 C1_1 H1_1 119.9 . . ?
N1_1 C1_1 H1_1 119.9 . . ?
C1_1 N1_1 C3_1 124.3(10) . . ?
C1_1 N1_1 C2_1 117.7(9) . . ?
C3_1 N1_1 C2_1 116.8(10) . . ?
N1_1 C2_1 H2A_1 109.5 . . ?
N1_1 C2_1 H2B_1 109.5 . . ?
H2A_1 C2_1 H2B_1 109.5 . . ?
N1_1 C2_1 H2C_1 109.5 . . ?
H2A_1 C2_1 H2C_1 109.5 . . ?
H2B_1 C2_1 H2C_1 109.5 . . ?
N1_1 C3_1 H3A_1 109.5 . . ?
N1_1 C3_1 H3B_1 109.5 . . ?
H3A_1 C3_1 H3B_1 109.5 . . ?
N1_1 C3_1 H3C_1 109.5 . . ?
H3A_1 C3_1 H3C_1 109.5 . . ?
H3B_1 C3_1 H3C_1 109.5 . . ?
O1_2 C1_2 N1_2 131.5(14) . . ?
O1_2 C1_2 H1_2 114.2 . . ?
N1_2 C1_2 H1_2 114.2 . . ?
C1_2 O1_2 Co1 118.9(8) . . ?
C1_2 N1_2 C3_2 119.1(16) . . ?
C1_2 N1_2 C2_2 135.1(15) . . ?
C3_2 N1_2 C2_2 103.8(13) . . ?
N1_2 C2_2 H2A_2 111.6 . . ?
N1_2 C2_2 H2B_2 107.9 . . ?
H2A_2 C2_2 H2B_2 109.5 . . ?
N1_2 C2_2 H2C_2 108.9 . . ?
H2A_2 C2_2 H2C_2 109.5 . . ?
H2B_2 C2_2 H2C_2 109.5 . . ?
N1_2 C3_2 H3A_2 113.1 . . ?
N1_2 C3_2 H3B_2 109.1 . . ?
H3A_2 C3_2 H3B_2 109.5 . . ?
N1_2 C3_2 H3C_2 106.1 . . ?
H3A_2 C3_2 H3C_2 109.5 . . ?
H3B_2 C3_2 H3C_2 109.5 . . ?

loop_
_geom_bond_atom_site_label_1
_geom_bond_atom_site_label_2
_geom_bond_distance
_geom_bond_site_symmetry_2
_geom_bond_publ_flag
Co1 O4 2.000(5) 1_554 ?
Co1 O1 2.045(4) . ?
Co1 O5 2.072(4) . ?
Co1 O1_2 2.127(7) . ?
Co1 N1 2.128(13) 4_664 ?
Co1 O6 2.144(5) . ?
Co2 O2 2.046(5) . ?
Co2 O10 2.070(4) 5_554 ?
Co2 O5 2.077(4) . ?
Co2 O9 2.080(4) . ?
Co2 O7 2.087(4) . ?
Co2 O6 2.092(4) . ?
Co3 O11 2.054(5) . ?
Co3 O5 2.058(4) 6 ?
Co3 O8 2.072(4) . ?
Co3 O3 2.077(4) 6_554 ?
Co3 O7 2.111(4) 6 ?
Co3 O9 2.144(4) . ?
O1 C7 1.253(9) . ?
O2 C7 1.272(8) . ?
O3 C8 1.253(8) . ?
O3 Co3 2.077(4) 5 ?
O4 C8 1.274(8) . ?
O4 Co1 2.000(5) 1_556 ?
O5 Co3 2.058(4) 5_554 ?
O6 C14 1.264(9) . ?
O7 C15 1.247(8) . ?
O7 Co3 2.111(4) 5_554 ?
O8 C15 1.238(8) . ?
O9 C16 1.283(8) . ?
O10 C16 1.229(8) . ?
O10 Co2 2.070(4) 6 ?
O11 C14 1.243(9) . ?
N2 C13 1.373(8) . ?
N2 H2A 0.8800 . ?
N2 H2B 0.8800 . ?
C1 C2 1.383(9) . ?
C1 C6 1.389(11) . ?
C1 C7 1.508(8) . ?
C2 C3 1.428(9) . ?
C2 H2 0.9500 . ?
C3 C4 1.380(10) . ?
C3 C8 1.504(8) . ?
C4 C5 1.388(10) . ?
C4 H4 0.9500 . ?
C5 C6 1.428(10) . ?
C5 C9 1.498(8) . ?
C6 H6 0.9500 . ?
C9 C10 1.3900 . ?
C9 C13 1.3900 . ?
C10 C11 1.3900 . ?
C10 H10 0.9500 . ?
C11 N1 1.3900 . ?
C11 H11 0.9500 . ?
N1 C12 1.3900 . ?
N1 Co1 2.128(3) 4_665 ?
C12 C13 1.3900 . ?
C12 H12 0.9500 . ?
C14 H14 0.9500 . ?
C15 H15 0.9500 . ?
C16 H16 0.9500 . ?
C1_1 O1_1 1.238(13) . ?
C1_1 N1_1 1.317(13) . ?
C1_1 H1_1 0.9500 . ?
N1_1 C3_1 1.427(12) . ?
N1_1 C2_1 1.465(11) . ?
C2_1 H2A_1 0.9800 . ?
C2_1 H2B_1 0.9800 . ?
C2_1 H2C_1 0.9800 . ?
C3_1 H3A_1 0.9800 . ?
C3_1 H3B_1 0.9800 . ?
C3_1 H3C_1 0.9800 . ?
C1_2 O1_2 1.263(13) . ?
C1_2 N1_2 1.336(14) . ?
C1_2 H1_2 0.9500 . ?
N1_2 C3_2 1.451(13) . ?
N1_2 C2_2 1.472(13) . ?
C2_2 H2A_2 0.9798 . ?
C2_2 H2B_2 0.9800 . ?
C2_2 H2C_2 0.9801 . ?
C3_2 H3A_2 0.9801 . ?
C3_2 H3B_2 0.9800 . ?
C3_2 H3C_2 0.9798 . ?

loop_
_geom_torsion_atom_site_label_1
_geom_torsion_atom_site_label_2
_geom_torsion_atom_site_label_3
_geom_torsion_atom_site_label_4
_geom_torsion
_geom_torsion_site_symmetry_1
_geom_torsion_site_symmetry_2
_geom_torsion_site_symmetry_3
_geom_torsion_site_symmetry_4
_geom_torsion_publ_flag
C6 C1 C2 C3 -0.3(11) . . . . ?
C7 C1 C2 C3 178.9(7) . . . . ?
C1 C2 C3 C4 3.6(11) . . . . ?
C1 C2 C3 C8 -176.0(7) . . . . ?
C2 C3 C4 C5 -4.1(13) . . . . ?
C8 C3 C4 C5 175.6(8) . . . . ?
C3 C4 C5 C6 1.1(13) . . . . ?
C3 C4 C5 C9 -179.5(7) . . . . ?
C2 C1 C6 C5 -2.7(12) . . . . ?
C7 C1 C6 C5 178.1(7) . . . . ?
C4 C5 C6 C1 2.3(12) . . . . ?
C9 C5 C6 C1 -177.1(7) . . . . ?
Co1 O1 C7 O2 22.1(11) . . . . ?
Co1 O1 C7 C1 -155.7(5) . . . . ?
Co2 O2 C7 O1 -17.6(10) . . . . ?
Co2 O2 C7 C1 160.1(5) . . . . ?
C2 C1 C7 O1 -145.0(7) . . . . ?
C6 C1 C7 O1 34.3(10) . . . . ?
C2 C1 C7 O2 37.1(10) . . . . ?
C6 C1 C7 O2 -143.6(7) . . . . ?
Co3 O3 C8 O4 -7.5(12) 5 . . . ?
Co3 O3 C8 C3 172.8(5) 5 . . . ?
Co1 O4 C8 O3 3.2(15) 1_556 . . . ?
Co1 O4 C8 C3 -177.1(7) 1_556 . . . ?
C4 C3 C8 O3 173.4(7) . . . . ?
C2 C3 C8 O3 -7.0(10) . . . . ?
C4 C3 C8 O4 -6.4(11) . . . . ?
C2 C3 C8 O4 173.3(7) . . . . ?
C4 C5 C9 C10 132.0(8) . . . . ?
C6 C5 C9 C10 -48.6(9) . . . . ?
C4 C5 C9 C13 -45.3(10) . . . . ?
C6 C5 C9 C13 134.1(6) . . . . ?
C13 C9 C10 C11 0.0 . . . . ?
C5 C9 C10 C11 -177.3(5) . . . . ?
C9 C10 C11 N1 0.0 . . . . ?
C10 C11 N1 C12 0.0 . . . . ?
C10 C11 N1 Co1 -178.5(3) . . . 4_665 ?
C11 N1 C12 C13 0.0 . . . . ?
Co1 N1 C12 C13 178.6(3) 4_665 . . . ?
N1 C12 C13 N2 -177.4(6) . . . . ?
N1 C12 C13 C9 0.0 . . . . ?
C10 C9 C13 N2 177.3(7) . . . . ?
C5 C9 C13 N2 -5.5(7) . . . . ?
C10 C9 C13 C12 0.0 . . . . ?
C5 C9 C13 C12 177.2(5) . . . . ?
Co3 O11 C14 O6 -5.3(15) . . . . ?
Co2 O6 C14 O11 6.9(13) . . . . ?
Co1 O6 C14 O11 162.9(6) . . . . ?
Co3 O8 C15 O7 9.3(12) . . . . ?
Co2 O7 C15 O8 9.1(12) . . . . ?
Co3 O7 C15 O8 -172.5(5) 5_554 . . . ?
Co2 O10 C16 O9 -4.6(10) 6 . . . ?
Co2 O9 C16 O10 178.8(6) . . . . ?
Co3 O9 C16 O10 -2.8(10) . . . . ?
O1_1 C1_1 N1_1 C3_1 8.1(19) . . . . ?
O1_1 C1_1 N1_1 C2_1 175.4(11) . . . . ?
N1_2 C1_2 O1_2 Co1 -159.1(17) . . . . ?
O1_2 C1_2 N1_2 C3_2 15(3) . . . . ?
O1_2 C1_2 N1_2 C2_2 176(2) . . . . ?
